data_2233471
loop_
_publ_author_name
'Yu, Yongqiang'

_publ_section_title
;
 7-Chloro-6,8-dinitroquinazolin-4(3<i>H</i>)-one acetic acid monosolvate
;
_journal_coeditor_code HB6577
_journal_issue 2
_journal_name_full 'Acta Crystallographica Section E'
_journal_page_first o304
_journal_paper_doi 10.1107/S1600536811055735
_journal_volume 68
_journal_year 2012
_chemical_formula_iupac 'C8 H3 Cl N4 O5, C2 H4 O2'
_chemical_formula_moiety 'C8 H3 Cl N4 O5, C2 H4 O2'
_chemical_formula_sum 'C10 H7 Cl N4 O7'
_chemical_formula_weight 330.65
_chemical_name_systematic
;
7-Chloro-6,8-dinitroquinazolin-4(3<i>H</i>)-one acetic acid monosolvate
;
_space_group_IT_number 2
_symmetry_cell_setting triclinic
_symmetry_space_group_name_Hall '-P 1'
_symmetry_space_group_name_H-M 'P -1'
_atom_sites_solution_hydrogens geom
_atom_sites_solution_primary direct
_atom_sites_solution_secondary difmap
_audit_creation_method SHELXL-97
_cell_angle_alpha 83.813(2)
_cell_angle_beta 88.172(2)
_cell_angle_gamma 89.033(2)
_cell_formula_units_Z 2
_cell_length_a 7.3041(12)
_cell_length_b 9.3952(16)
_cell_length_c 9.6850(16)
_cell_measurement_reflns_used 30
_cell_measurement_temperature 293(2)
_cell_measurement_theta_max 25
_cell_measurement_theta_min 3
_cell_volume 660.35(19)
_computing_cell_refinement 'CrystalClear (Rigaku, 2005)'
_computing_data_collection 'CrystalClear (Rigaku, 2005)'
_computing_data_reduction 'CrystalClear (Rigaku, 2005)'
_computing_molecular_graphics 'SHELXTL (Sheldrick, 2008)'
_computing_publication_material 'SHELXTL (Sheldrick, 2008)'
_computing_structure_refinement 'SHELXL97 (Sheldrick, 2008)'
_computing_structure_solution 'SHELXS97 (Sheldrick, 2008)'
_diffrn_ambient_temperature 293(2)
_diffrn_measured_fraction_theta_full 0.987
_diffrn_measured_fraction_theta_max 0.987
_diffrn_measurement_device_type 'Rigaku SCXmini'
_diffrn_measurement_method '\w scans'
_diffrn_radiation_monochromator graphite
_diffrn_radiation_source 'fine-focus sealed tube'
_diffrn_radiation_type MoK\a
_diffrn_radiation_wavelength 0.71073
_diffrn_reflns_av_R_equivalents 0.0226
_diffrn_reflns_av_sigmaI/netI 0.0339
_diffrn_reflns_limit_h_max 8
_diffrn_reflns_limit_h_min -8
_diffrn_reflns_limit_k_max 11
_diffrn_reflns_limit_k_min -11
_diffrn_reflns_limit_l_max 11
_diffrn_reflns_limit_l_min -11
_diffrn_reflns_number 4758
_diffrn_reflns_theta_full 25.10
_diffrn_reflns_theta_max 25.10
_diffrn_reflns_theta_min 2.12
_diffrn_standards_decay_% 0
_diffrn_standards_interval_count 150
_diffrn_standards_number 3
_exptl_absorpt_coefficient_mu 0.334
_exptl_absorpt_correction_type none
_exptl_crystal_colour yellow
_exptl_crystal_density_diffrn 1.663
_exptl_crystal_density_method 'not measured'
_exptl_crystal_description block
_exptl_crystal_F_000 336
_exptl_crystal_size_max 0.25
_exptl_crystal_size_mid 0.23
_exptl_crystal_size_min 0.21
_refine_diff_density_max 0.337
_refine_diff_density_min -0.321
_refine_ls_extinction_method none
_refine_ls_goodness_of_fit_ref 1.045
_refine_ls_hydrogen_treatment constr
_refine_ls_matrix_type full
_refine_ls_number_parameters 200
_refine_ls_number_reflns 2332
_refine_ls_number_restraints 0
_refine_ls_restrained_S_all 1.045
_refine_ls_R_factor_all 0.0587
_refine_ls_R_factor_gt 0.0446
_refine_ls_shift/su_max 0.000
_refine_ls_shift/su_mean 0.000
_refine_ls_structure_factor_coef Fsqd
_refine_ls_weighting_details 'calc w=1/[\s^2^(Fo^2^)+(0.0589P)^2^+0.2567P] where P=(Fo^2^+2Fc^2^)/3'
_refine_ls_weighting_scheme calc
_refine_ls_wR_factor_gt 0.1140
_refine_ls_wR_factor_ref 0.1234
_reflns_number_gt 1810
_reflns_number_total 2332
_reflns_threshold_expression I>2\s(I)
_cod_data_source_file hb6577.cif
_cod_data_source_block I
_cod_database_code 2233471
_cod_database_fobs_code 2233471

loop_
_symmetry_equiv_pos_as_xyz
'x, y, z'
'-x, -y, -z'

loop_
_atom_site_type_symbol
_atom_site_label
_atom_site_fract_x
_atom_site_fract_y
_atom_site_fract_z
_atom_site_U_iso_or_equiv
_atom_site_adp_type
_atom_site_calc_flag
_atom_site_refinement_flags
_atom_site_occupancy
_atom_site_symmetry_multiplicity
Cl Cl1 0.45451(9) 0.28014(8) 0.85154(7) 0.0573(3) Uani d . 1 1
C C1 -0.0819(3) 0.4157(2) 0.6577(2) 0.0366(5) Uani d . 1 1
C C2 0.0022(3) 0.5048(3) 0.7415(3) 0.0410(6) Uani d . 1 1
H H2 -0.0516 0.5922 0.7573 0.049 Uiso calc R 1 1
C C3 0.1646(3) 0.4627(3) 0.8006(3) 0.0417(6) Uani d . 1 1
C C4 0.2506(3) 0.3322(3) 0.7788(2) 0.0406(6) Uani d . 1 1
C C5 0.1668(3) 0.2480(2) 0.6936(3) 0.0400(6) Uani d . 1 1
C C6 -0.0007(3) 0.2851(2) 0.6312(2) 0.0386(6) Uani d . 1 1
C C7 -0.2288(3) 0.2322(3) 0.4948(3) 0.0474(6) Uani d . 1 1
H H7 -0.2823 0.1714 0.4385 0.057 Uiso calc R 1 1
C C8 -0.2573(3) 0.4555(3) 0.5944(2) 0.0399(6) Uani d . 1 1
C C9 0.6882(5) 0.8879(4) 0.7816(4) 0.0864(11) Uani d . 1 1
H H9A 0.7294 0.9190 0.6883 0.130 Uiso calc R 1 1
H H9B 0.5696 0.9291 0.7990 0.130 Uiso calc R 1 1
H H9C 0.6807 0.7854 0.7936 0.130 Uiso calc R 1 1
C C10 0.8197(4) 0.9348(3) 0.8806(3) 0.0577(7) Uani d . 1 1
N N1 0.2488(3) 0.5589(3) 0.8899(3) 0.0516(6) Uani d . 1 1
N N2 0.2536(3) 0.1115(2) 0.6652(2) 0.0469(5) Uani d . 1 1
N N3 -0.0740(3) 0.1927(2) 0.5468(2) 0.0473(5) Uani d . 1 1
N N4 -0.3205(3) 0.3552(2) 0.5155(2) 0.0424(5) Uani d . 1 1
H H4A -0.4242 0.3712 0.4768 0.051 Uiso calc R 1 1
O O1 -0.3420(2) 0.56686(18) 0.6085(2) 0.0546(5) Uani d . 1 1
O O2 0.3030(4) 0.6707(3) 0.8373(3) 0.0982(9) Uani d . 1 1
O O3 0.2565(4) 0.5191(4) 1.0109(3) 0.1116(11) Uani d . 1 1
O O4 0.3643(3) 0.1136(2) 0.5693(2) 0.0664(6) Uani d . 1 1
O O5 0.2093(3) 0.0052(2) 0.7389(2) 0.0735(6) Uani d . 1 1
O O6 0.8157(3) 1.0667(2) 0.8998(2) 0.0722(6) Uani d . 1 1
H H100 0.9096 1.0894 0.9368 0.087 Uiso d R 1 1
O O7 0.9282(3) 0.8452(2) 0.9401(2) 0.0691(6) Uani d . 1 1

loop_
_atom_site_aniso_label
_atom_site_aniso_U_11
_atom_site_aniso_U_22
_atom_site_aniso_U_33
_atom_site_aniso_U_12
_atom_site_aniso_U_13
_atom_site_aniso_U_23
Cl1 0.0381(4) 0.0782(5) 0.0559(5) 0.0006(3) -0.0151(3) -0.0054(3)
C1 0.0351(12) 0.0392(12) 0.0357(13) -0.0021(10) -0.0042(10) -0.0032(10)
C2 0.0410(14) 0.0386(12) 0.0440(14) -0.0034(10) -0.0038(11) -0.0063(10)
C3 0.0399(13) 0.0480(14) 0.0387(13) -0.0109(11) -0.0032(11) -0.0097(11)
C4 0.0329(13) 0.0504(14) 0.0383(13) -0.0033(11) -0.0033(11) -0.0023(11)
C5 0.0368(13) 0.0403(13) 0.0431(14) -0.0001(10) -0.0039(11) -0.0049(11)
C6 0.0369(13) 0.0394(12) 0.0398(13) -0.0043(10) -0.0034(11) -0.0049(10)
C7 0.0445(15) 0.0473(14) 0.0529(16) -0.0007(12) -0.0117(13) -0.0140(12)
C8 0.0369(13) 0.0418(13) 0.0412(14) -0.0029(11) -0.0079(11) -0.0030(11)
C9 0.092(3) 0.080(2) 0.090(3) -0.004(2) -0.037(2) -0.009(2)
C10 0.0504(17) 0.0579(18) 0.0637(19) -0.0042(14) -0.0068(14) 0.0007(14)
N1 0.0443(13) 0.0635(15) 0.0504(15) -0.0095(11) -0.0075(11) -0.0179(12)
N2 0.0406(12) 0.0462(13) 0.0546(14) 0.0049(10) -0.0073(11) -0.0084(11)
N3 0.0451(12) 0.0459(12) 0.0537(13) -0.0001(10) -0.0124(10) -0.0154(10)
N4 0.0346(11) 0.0472(11) 0.0470(12) 0.0002(9) -0.0135(9) -0.0090(9)
O1 0.0483(11) 0.0442(10) 0.0745(13) 0.0110(8) -0.0226(10) -0.0169(9)
O2 0.132(2) 0.0697(15) 0.0967(19) -0.0419(15) -0.0373(17) -0.0089(14)
O3 0.135(3) 0.154(3) 0.0519(15) -0.075(2) -0.0054(16) -0.0282(16)
O4 0.0610(13) 0.0697(13) 0.0686(14) 0.0091(10) 0.0139(11) -0.0138(11)
O5 0.0827(16) 0.0466(11) 0.0875(16) 0.0069(10) 0.0103(13) 0.0048(11)
O6 0.0634(13) 0.0667(14) 0.0885(16) 0.0045(10) -0.0276(12) -0.0107(12)
O7 0.0586(12) 0.0571(12) 0.0892(16) -0.0049(10) -0.0190(12) 0.0094(11)

loop_
_atom_type_symbol
_atom_type_description
_atom_type_scat_dispersion_real
_atom_type_scat_dispersion_imag
_atom_type_scat_source
C C 0.0033 0.0016 'International Tables Vol C Tables 4.2.6.8 and 6.1.1.4'
H H 0.0000 0.0000 'International Tables Vol C Tables 4.2.6.8 and 6.1.1.4'
N N 0.0061 0.0033 'International Tables Vol C Tables 4.2.6.8 and 6.1.1.4'
O O 0.0106 0.0060 'International Tables Vol C Tables 4.2.6.8 and 6.1.1.4'
Cl Cl 0.1484 0.1585 'International Tables Vol C Tables 4.2.6.8 and 6.1.1.4'

loop_
_geom_angle_atom_site_label_1
_geom_angle_atom_site_label_2
_geom_angle_atom_site_label_3
_geom_angle
C2 C1 C6 120.8(2)
C2 C1 C8 121.1(2)
C6 C1 C8 118.0(2)
C3 C2 C1 119.4(2)
C3 C2 H2 120.3
C1 C2 H2 120.3
C2 C3 C4 122.0(2)
C2 C3 N1 118.0(2)
C4 C3 N1 120.0(2)
C5 C4 C3 117.3(2)
C5 C4 Cl1 120.62(19)
C3 C4 Cl1 122.05(19)
C4 C5 C6 123.1(2)
C4 C5 N2 119.3(2)
C6 C5 N2 117.6(2)
N3 C6 C1 124.0(2)
N3 C6 C5 118.7(2)
C1 C6 C5 117.3(2)
N3 C7 N4 125.3(2)
N3 C7 H7 117.3
N4 C7 H7 117.3
O1 C8 N4 122.0(2)
O1 C8 C1 124.6(2)
N4 C8 C1 113.4(2)
C10 C9 H9A 109.5
C10 C9 H9B 109.5
H9A C9 H9B 109.5
C10 C9 H9C 109.5
H9A C9 H9C 109.5
H9B C9 H9C 109.5
O7 C10 O6 123.4(3)
O7 C10 C9 119.6(3)
O6 C10 C9 117.0(3)
O2 N1 O3 124.5(3)
O2 N1 C3 117.9(2)
O3 N1 C3 117.5(3)
O5 N2 O4 124.6(2)
O5 N2 C5 117.7(2)
O4 N2 C5 117.7(2)
C7 N3 C6 115.4(2)
C7 N4 C8 123.8(2)
C7 N4 H4A 118.1
C8 N4 H4A 118.1
C10 O6 H100 111.3

loop_
_geom_bond_atom_site_label_1
_geom_bond_atom_site_label_2
_geom_bond_distance
Cl1 C4 1.710(2)
C1 C2 1.390(3)
C1 C6 1.399(3)
C1 C8 1.463(3)
C2 C3 1.368(3)
C2 H2 0.9300
C3 C4 1.402(3)
C3 N1 1.471(3)
C4 C5 1.367(3)
C5 C6 1.404(3)
C5 N2 1.470(3)
C6 N3 1.380(3)
C7 N3 1.285(3)
C7 N4 1.356(3)
C7 H7 0.9300
C8 O1 1.225(3)
C8 N4 1.371(3)
C9 C10 1.482(4)
C9 H9A 0.9600
C9 H9B 0.9600
C9 H9C 0.9600
C10 O7 1.253(4)
C10 O6 1.273(3)
N1 O2 1.186(3)
N1 O3 1.193(3)
N2 O5 1.206(3)
N2 O4 1.210(3)
N4 H4A 0.8600
O6 H100 0.8254

loop_
_geom_hbond_atom_site_label_D
_geom_hbond_atom_site_label_H
_geom_hbond_atom_site_label_A
_geom_hbond_site_symmetry_A
_geom_hbond_distance_DH
_geom_hbond_distance_HA
_geom_hbond_distance_DA
_geom_hbond_angle_DHA
N4 H4A O1 2_466 0.86 1.97 2.827(3) 173
O6 H100 O7 2_777 0.83 1.86 2.665(3) 163
